data_2215632
loop_
_publ_author_name
'Khan, Gul S.'
'Lehmann, Anna L.'
'George R. Clark'
'Barker, David'

_publ_section_title
;
 3-Acetamido-5-nitrobenzyl acetate
;
_journal_coeditor_code PK2042
_journal_issue 10
_journal_name_full 'Acta Crystallographica Section E'
_journal_page_first o3984
_journal_page_last o3984
_journal_paper_doi 10.1107/S160053680704278X
_journal_volume 63
_journal_year 2007
_chemical_formula_iupac 'C11 H12 N2 O5'
_chemical_formula_moiety 'C11 H12 N2 O5'
_chemical_formula_sum 'C11 H12 N2 O5'
_chemical_formula_weight 252.23
_chemical_name_systematic
;
3-Acetamido-5-nitrobenzyl acetate
;
_space_group_IT_number 14
_symmetry_cell_setting monoclinic
_symmetry_space_group_name_Hall '-P 2yn'
_symmetry_space_group_name_H-M 'P 1 21/n 1'
_atom_sites_solution_hydrogens geom
_atom_sites_solution_primary direct
_atom_sites_solution_secondary difmap
_audit_creation_method SHELXL-97
_cell_angle_alpha 90.00
_cell_angle_beta 105.5080(10)
_cell_angle_gamma 90.00
_cell_formula_units_Z 12
_cell_length_a 10.5303(2)
_cell_length_b 21.2894(2)
_cell_length_c 15.5410(2)
_cell_measurement_reflns_used 5612
_cell_measurement_temperature 89(2)
_cell_measurement_theta_max 26.3
_cell_measurement_theta_min 1.9
_cell_volume 3357.20(8)
_computing_cell_refinement 'SAINT (Siemens, 1995)'
_computing_data_collection 'SMART (Siemens, 1995)'
_computing_data_reduction 'SAINT (Siemens, 1995)'
_computing_molecular_graphics 'ORTEPIII (Burnett & Johnson, 1996)'
_computing_publication_material 'SHELXTL (Siemens, 1995)'
_computing_structure_refinement 'SHELXL97 (Sheldrick, 1997)'
_computing_structure_solution 'SHELXS97 (Sheldrick, 1997)'
_diffrn_ambient_temperature 89(2)
_diffrn_measured_fraction_theta_full 0.994
_diffrn_measured_fraction_theta_max 0.994
_diffrn_measurement_device_type 'Siemens SMART CCD'
_diffrn_measurement_method 'Area detector \w scans'
_diffrn_radiation_monochromator graphite
_diffrn_radiation_source 'fine-focus sealed tube'
_diffrn_radiation_type MoK\a
_diffrn_radiation_wavelength 0.71073
_diffrn_reflns_av_R_equivalents 0.0192
_diffrn_reflns_av_sigmaI/netI 0.0276
_diffrn_reflns_limit_h_max 12
_diffrn_reflns_limit_h_min -13
_diffrn_reflns_limit_k_max 26
_diffrn_reflns_limit_k_min 0
_diffrn_reflns_limit_l_max 19
_diffrn_reflns_limit_l_min 0
_diffrn_reflns_number 19573
_diffrn_reflns_theta_full 26.3
_diffrn_reflns_theta_max 26.3
_diffrn_reflns_theta_min 1.9
_diffrn_standards_decay_% <2
_diffrn_standards_number 0
_exptl_absorpt_coefficient_mu 0.12
_exptl_absorpt_correction_T_max 0.979
_exptl_absorpt_correction_T_min 0.846
_exptl_absorpt_correction_type multi-scan
_exptl_absorpt_process_details '(SADABS; Sheldrick, 1997)'
_exptl_crystal_colour yellow
_exptl_crystal_density_diffrn 1.497
_exptl_crystal_density_method 'not measured'
_exptl_crystal_description 'triangular plate'
_exptl_crystal_F_000 1584
_exptl_crystal_size_max 0.42
_exptl_crystal_size_mid 0.28
_exptl_crystal_size_min 0.22
_refine_diff_density_max 0.32
_refine_diff_density_min -0.35
_refine_ls_extinction_method none
_refine_ls_goodness_of_fit_ref 1.04
_refine_ls_hydrogen_treatment constr
_refine_ls_matrix_type full
_refine_ls_number_parameters 493
_refine_ls_number_reflns 6805
_refine_ls_number_restraints 0
_refine_ls_restrained_S_all 1.04
_refine_ls_R_factor_all 0.0570
_refine_ls_R_factor_gt 0.0410
_refine_ls_shift/su_max 0.006
_refine_ls_shift/su_mean 0.000
_refine_ls_structure_factor_coef Fsqd
_refine_ls_weighting_details 'calc w=1/[\s^2^(Fo^2^)+(0.0494P)^2^+1.6140P] where P=(Fo^2^+2Fc^2^)/3'
_refine_ls_weighting_scheme calc
_refine_ls_wR_factor_gt 0.100
_refine_ls_wR_factor_ref 0.110
_reflns_number_gt 5399
_reflns_number_total 6805
_reflns_threshold_expression I>2\s(I)
_cod_data_source_file pk2042.cif
_cod_data_source_block I
_cod_original_sg_symbol_H-M 'P 21/n'
_cod_database_code 2215632
_cod_database_fobs_code 2215632

loop_
_symmetry_equiv_pos_as_xyz
'x, y, z'
'-x+1/2, y+1/2, -z+1/2'
'-x, -y, -z'
'x-1/2, -y-1/2, z-1/2'

loop_
_atom_site_type_symbol
_atom_site_label
_atom_site_fract_x
_atom_site_fract_y
_atom_site_fract_z
_atom_site_U_iso_or_equiv
_atom_site_adp_type
_atom_site_calc_flag
_atom_site_refinement_flags
_atom_site_occupancy
O O1A 0.20242(12) 0.40432(5) 1.03528(7) 0.0256(3) Uani d . 1
O O2A 0.03071(11) 0.27053(5) 0.82048(7) 0.0229(3) Uani d . 1
O O3A 0.02592(11) 0.16851(5) 0.81733(7) 0.0232(3) Uani d . 1
O O4A 0.38742(10) 0.10197(5) 1.20058(7) 0.0195(2) Uani d . 1
O O5A 0.37340(11) -0.00115(5) 1.22967(8) 0.0251(3) Uani d . 1
N N1A 0.31059(12) 0.32713(6) 1.12891(8) 0.0167(3) Uani d . 1
H H1A 0.3680 0.3210 1.1791 0.020 Uiso calc R 1
N N2A 0.06020(12) 0.21898(6) 0.85658(8) 0.0175(3) Uani d . 1
C C1A 0.24095(14) 0.15840(7) 1.08144(10) 0.0167(3) Uani d . 1
C C2A 0.28688(14) 0.21476(7) 1.12436(10) 0.0160(3) Uani d . 1
H H2A 0.3376 0.2140 1.1834 0.019 Uiso calc R 1
C C3A 0.25812(14) 0.27261(7) 1.08026(10) 0.0153(3) Uani d . 1
C C4A 0.18188(14) 0.27437(7) 0.99157(10) 0.0161(3) Uani d . 1
H H4A 0.1606 0.3122 0.9611 0.019 Uiso calc R 1
C C5A 0.13906(14) 0.21703(7) 0.95063(10) 0.0159(3) Uani d . 1
C C6A 0.16598(14) 0.15904(7) 0.99234(10) 0.0174(3) Uani d . 1
H H6A 0.1353 0.1220 0.9622 0.021 Uiso calc R 1
C C7A 0.26692(15) 0.09636(7) 1.13020(10) 0.0209(3) Uani d . 1
H H7A1 0.1944 0.0860 1.1552 0.025 Uiso calc R 1
H H7A2 0.2752 0.0632 1.0892 0.025 Uiso calc R 1
C C8A 0.42784(15) 0.04897(7) 1.24824(10) 0.0189(3) Uani d . 1
C C9A 0.54698(16) 0.06175(8) 1.32327(11) 0.0256(4) Uani d . 1
H H9A1 0.5725 0.0241 1.3575 0.038 Uiso calc R 1
H H9A2 0.5273 0.0940 1.3609 0.038 Uiso calc R 1
H H9A3 0.6178 0.0753 1.2997 0.038 Uiso calc R 1
C C10A 0.28073(15) 0.38884(7) 1.10552(10) 0.0174(3) Uani d . 1
C C11A 0.35432(16) 0.43580(7) 1.17357(10) 0.0201(3) Uani d . 1
H H11A 0.4441 0.4384 1.1707 0.030 Uiso calc R 1
H H11B 0.3523 0.4225 1.2322 0.030 Uiso calc R 1
H H11C 0.3133 0.4763 1.1611 0.030 Uiso calc R 1
O O1B 0.57431(11) 0.40304(5) 1.05607(7) 0.0213(2) Uani d . 1
O O2B 0.77968(11) 0.27015(5) 1.26096(7) 0.0213(2) Uani d . 1
O O3B 0.78042(11) 0.16832(5) 1.26736(7) 0.0223(3) Uani d . 1
O O4B 0.40024(11) 0.10339(5) 0.88349(7) 0.0215(3) Uani d . 1
O O5B 0.37726(11) -0.00115(5) 0.86389(7) 0.0246(3) Uani d . 1
N N1B 0.47811(12) 0.32491(6) 0.95923(8) 0.0153(3) Uani d . 1
H H1B 0.4269 0.3184 0.9068 0.018 Uiso calc R 1
N N2B 0.74344(12) 0.21833(6) 1.22784(8) 0.0164(3) Uani d . 1
C C1B 0.52801(14) 0.15630(7) 1.01409(10) 0.0152(3) Uani d . 1
C C2B 0.48614(14) 0.21223(7) 0.96936(10) 0.0144(3) Uani d . 1
H H2B 0.4298 0.2110 0.9120 0.017 Uiso calc R 1
C C3B 0.52750(14) 0.27076(7) 1.00929(10) 0.0135(3) Uani d . 1
C C4B 0.61325(14) 0.27305(7) 1.09487(10) 0.0148(3) Uani d . 1
H H4B 0.6427 0.3111 1.1225 0.018 Uiso calc R 1
C C5B 0.65302(14) 0.21562(7) 1.13730(9) 0.0146(3) Uani d . 1
C C6B 0.61306(14) 0.15735(7) 1.10019(10) 0.0151(3) Uani d . 1
H H6B 0.6417 0.1204 1.1313 0.018 Uiso calc R 1
C C7B 0.48392(15) 0.09296(7) 0.97218(10) 0.0178(3) Uani d . 1
H H7B1 0.5599 0.0681 0.9694 0.021 Uiso calc R 1
H H7B2 0.4360 0.0704 1.0077 0.021 Uiso calc R 1
C C8B 0.35221(15) 0.05156(7) 0.83557(10) 0.0182(3) Uani d . 1
C C9B 0.26650(17) 0.06949(8) 0.74595(11) 0.0265(4) Uani d . 1
H H9B1 0.2311 0.0323 0.7134 0.040 Uiso calc R 1
H H9B2 0.3177 0.0922 0.7136 0.040 Uiso calc R 1
H H9B3 0.1956 0.0955 0.7532 0.040 Uiso calc R 1
C C10B 0.50159(14) 0.38687(7) 0.98385(10) 0.0155(3) Uani d . 1
C C11B 0.43046(16) 0.43349(7) 0.91460(10) 0.0212(3) Uani d . 1
H H11D 0.4490 0.4753 0.9375 0.032 Uiso calc R 1
H H11E 0.3373 0.4259 0.9007 0.032 Uiso calc R 1
H H11F 0.4598 0.4289 0.8615 0.032 Uiso calc R 1
O O1C 0.71916(12) 0.40226(5) 0.85142(7) 0.0252(3) Uani d . 1
O O2C 0.48246(11) 0.27074(5) 0.65827(7) 0.0223(3) Uani d . 1
O O3C 0.48780(11) 0.16908(5) 0.64814(7) 0.0251(3) Uani d . 1
O O4C 0.86545(11) 0.09864(5) 1.02619(7) 0.0200(2) Uani d . 1
O O5C 0.87540(15) -0.00643(6) 1.04009(8) 0.0389(3) Uani d . 1
N N1C 0.81090(12) 0.32433(6) 0.95011(8) 0.0168(3) Uani d . 1
H H1C 0.8617 0.3180 1.0027 0.020 Uiso calc R 1
N N2C 0.52430(12) 0.21883(6) 0.68831(8) 0.0176(3) Uani d . 1
C C1C 0.76316(14) 0.15560(7) 0.89269(10) 0.0156(3) Uani d . 1
C C2C 0.80760(14) 0.21158(7) 0.93740(10) 0.0152(3) Uani d . 1
H H2C 0.8694 0.2101 0.9927 0.018 Uiso calc R 1
C C3C 0.76084(14) 0.27013(7) 0.90059(10) 0.0149(3) Uani d . 1
C C4C 0.66657(14) 0.27263(7) 0.81786(10) 0.0160(3) Uani d . 1
H H4C 0.6339 0.3108 0.7920 0.019 Uiso calc R 1
C C5C 0.62360(14) 0.21569(7) 0.77576(10) 0.0154(3) Uani d . 1
C C6C 0.66830(14) 0.15707(7) 0.81015(10) 0.0156(3) Uani d . 1
H H6C 0.6365 0.1203 0.7796 0.019 Uiso calc R 1
C C7C 0.81812(16) 0.09256(7) 0.93031(10) 0.0185(3) Uani d . 1
H H7C1 0.7499 0.0607 0.9150 0.022 Uiso calc R 1
H H7C2 0.8897 0.0802 0.9055 0.022 Uiso calc R 1
C C8C 0.89136(15) 0.04494(7) 1.07379(11) 0.0186(3) Uani d . 1
C C9C 0.93755(16) 0.05777(8) 1.17183(10) 0.0222(3) Uani d . 1
H H9C1 0.8657 0.0521 1.1982 0.033 Uiso calc R 1
H H9C2 0.9692 0.1002 1.1813 0.033 Uiso calc R 1
H H9C3 1.0075 0.0293 1.1989 0.033 Uiso calc R 1
C C10C 0.78867(15) 0.38631(7) 0.92479(10) 0.0175(3) Uani d . 1
C C11C 0.85702(16) 0.43276(7) 0.99532(11) 0.0216(3) Uani d . 1
H H11G 0.8471 0.4743 0.9705 0.032 Uiso calc R 1
H H11H 0.9490 0.4225 1.0156 0.032 Uiso calc R 1
H H11I 0.8185 0.4310 1.0447 0.032 Uiso calc R 1

loop_
_atom_site_aniso_label
_atom_site_aniso_U_11
_atom_site_aniso_U_22
_atom_site_aniso_U_33
_atom_site_aniso_U_12
_atom_site_aniso_U_13
_atom_site_aniso_U_23
O1A 0.0318(6) 0.0168(6) 0.0220(6) 0.0032(5) -0.0036(5) 0.0006(5)
O2A 0.0258(6) 0.0205(6) 0.0187(6) 0.0017(5) -0.0006(5) 0.0038(5)
O3A 0.0266(6) 0.0209(6) 0.0196(6) -0.0049(5) 0.0015(5) -0.0050(5)
O4A 0.0205(5) 0.0151(5) 0.0190(6) -0.0015(4) -0.0015(4) 0.0024(4)
O5A 0.0314(6) 0.0150(6) 0.0262(6) -0.0032(5) 0.0030(5) 0.0013(5)
N1A 0.0180(6) 0.0154(6) 0.0141(6) 0.0010(5) -0.0002(5) -0.0011(5)
N2A 0.0165(6) 0.0194(7) 0.0161(6) -0.0010(5) 0.0036(5) 0.0000(5)
C1A 0.0145(7) 0.0165(8) 0.0192(8) 0.0001(6) 0.0046(6) 0.0015(6)
C2A 0.0154(7) 0.0185(8) 0.0129(7) 0.0004(6) 0.0017(6) 0.0007(6)
C3A 0.0138(7) 0.0139(7) 0.0182(7) -0.0001(6) 0.0044(6) -0.0012(6)
C4A 0.0159(7) 0.0163(8) 0.0159(7) 0.0011(6) 0.0037(6) 0.0004(6)
C5A 0.0145(7) 0.0179(8) 0.0144(7) 0.0003(6) 0.0023(6) 0.0006(6)
C6A 0.0163(7) 0.0156(8) 0.0194(8) -0.0015(6) 0.0035(6) -0.0015(6)
C7A 0.0210(8) 0.0166(8) 0.0213(8) -0.0037(6) -0.0011(6) 0.0021(6)
C8A 0.0223(8) 0.0163(8) 0.0189(8) 0.0013(6) 0.0071(6) 0.0014(6)
C9A 0.0287(9) 0.0210(8) 0.0231(8) 0.0018(7) 0.0002(7) 0.0047(7)
C10A 0.0191(7) 0.0158(7) 0.0179(7) 0.0018(6) 0.0059(6) 0.0004(6)
C11A 0.0239(8) 0.0151(8) 0.0203(8) 0.0008(6) 0.0044(6) 0.0000(6)
O1B 0.0267(6) 0.0151(5) 0.0176(6) -0.0004(5) -0.0020(5) -0.0014(4)
O2B 0.0263(6) 0.0157(6) 0.0178(6) -0.0016(5) -0.0014(5) -0.0030(4)
O3B 0.0276(6) 0.0166(6) 0.0177(6) 0.0030(5) -0.0023(5) 0.0036(4)
O4B 0.0290(6) 0.0126(5) 0.0162(5) -0.0017(5) -0.0053(5) -0.0006(4)
O5B 0.0326(6) 0.0136(6) 0.0225(6) -0.0016(5) -0.0014(5) 0.0002(5)
N1B 0.0178(6) 0.0127(6) 0.0122(6) 0.0002(5) -0.0017(5) 0.0004(5)
N2B 0.0184(6) 0.0150(7) 0.0147(6) 0.0010(5) 0.0027(5) 0.0002(5)
C1B 0.0152(7) 0.0145(7) 0.0157(7) 0.0003(6) 0.0038(6) -0.0012(6)
C2B 0.0133(7) 0.0165(7) 0.0125(7) -0.0004(6) 0.0020(6) 0.0000(6)
C3B 0.0139(7) 0.0126(7) 0.0140(7) 0.0008(5) 0.0039(6) 0.0007(6)
C4B 0.0156(7) 0.0128(7) 0.0152(7) -0.0004(6) 0.0029(6) -0.0015(6)
C5B 0.0143(7) 0.0170(8) 0.0115(7) 0.0002(6) 0.0018(6) 0.0002(6)
C6B 0.0169(7) 0.0128(7) 0.0148(7) 0.0010(6) 0.0028(6) 0.0021(6)
C7B 0.0202(8) 0.0144(8) 0.0153(7) 0.0005(6) -0.0012(6) 0.0016(6)
C8B 0.0192(7) 0.0156(8) 0.0191(8) -0.0024(6) 0.0041(6) -0.0036(6)
C9B 0.0337(9) 0.0176(8) 0.0215(8) -0.0020(7) -0.0041(7) -0.0013(7)
C10B 0.0156(7) 0.0150(7) 0.0161(7) 0.0004(6) 0.0045(6) 0.0007(6)
C11B 0.0262(8) 0.0148(8) 0.0193(8) 0.0005(6) 0.0000(7) 0.0012(6)
O1C 0.0326(6) 0.0166(6) 0.0211(6) -0.0017(5) -0.0021(5) 0.0021(5)
O2C 0.0235(6) 0.0194(6) 0.0204(6) 0.0034(5) -0.0006(5) 0.0036(5)
O3C 0.0288(6) 0.0198(6) 0.0213(6) -0.0012(5) -0.0029(5) -0.0052(5)
O4C 0.0281(6) 0.0138(5) 0.0148(5) 0.0006(4) -0.0003(5) 0.0004(4)
O5C 0.0691(10) 0.0154(6) 0.0245(7) 0.0014(6) -0.0007(7) 0.0011(5)
N1C 0.0180(6) 0.0152(6) 0.0141(6) 0.0000(5) -0.0010(5) -0.0007(5)
N2C 0.0171(6) 0.0192(7) 0.0155(6) -0.0006(5) 0.0028(5) -0.0012(5)
C1C 0.0168(7) 0.0153(7) 0.0156(7) 0.0008(6) 0.0059(6) 0.0008(6)
C2C 0.0135(7) 0.0177(8) 0.0130(7) 0.0005(6) 0.0010(6) 0.0007(6)
C3C 0.0159(7) 0.0145(7) 0.0152(7) -0.0005(6) 0.0057(6) -0.0006(6)
C4C 0.0175(7) 0.0150(7) 0.0156(7) 0.0002(6) 0.0044(6) 0.0010(6)
C5C 0.0150(7) 0.0173(8) 0.0136(7) 0.0004(6) 0.0033(6) 0.0001(6)
C6C 0.0172(7) 0.0150(7) 0.0152(7) -0.0017(6) 0.0052(6) -0.0018(6)
C7C 0.0232(8) 0.0152(8) 0.0150(7) 0.0007(6) 0.0011(6) -0.0015(6)
C8C 0.0207(8) 0.0131(8) 0.0209(8) 0.0013(6) 0.0037(6) 0.0029(6)
C9C 0.0245(8) 0.0199(8) 0.0204(8) 0.0001(7) 0.0029(7) 0.0024(6)
C10C 0.0167(7) 0.0153(8) 0.0200(8) -0.0012(6) 0.0042(6) 0.0009(6)
C11C 0.0250(8) 0.0136(8) 0.0232(8) -0.0017(6) 0.0013(7) 0.0002(6)

loop_
_atom_type_symbol
_atom_type_description
_atom_type_scat_dispersion_real
_atom_type_scat_dispersion_imag
_atom_type_scat_source
C C 0.0033 0.0016 'International Tables Vol C Tables 4.2.6.8 and 6.1.1.4'
H H 0.0000 0.0000 'International Tables Vol C Tables 4.2.6.8 and 6.1.1.4'
N N 0.0061 0.0033 'International Tables Vol C Tables 4.2.6.8 and 6.1.1.4'
O O 0.0106 0.0060 'International Tables Vol C Tables 4.2.6.8 and 6.1.1.4'

loop_
_geom_angle_atom_site_label_1
_geom_angle_atom_site_label_2
_geom_angle_atom_site_label_3
_geom_angle
C8A O4A C7A 115.47(12)
C10A N1A C3A 127.79(13)
C10A N1A H1A 116.1
C3A N1A H1A 116.1
O2A N2A O3A 122.82(13)
O2A N2A C5A 118.81(12)
O3A N2A C5A 118.37(12)
C2A C1A C6A 119.79(14)
C2A C1A C7A 121.27(13)
C6A C1A C7A 118.92(13)
C1A C2A C3A 121.31(14)
C1A C2A H2A 119.3
C3A C2A H2A 119.3
C4A C3A C2A 119.82(14)
C4A C3A N1A 122.98(13)
C2A C3A N1A 117.19(13)
C5A C4A C3A 117.18(14)
C5A C4A H4A 121.4
C3A C4A H4A 121.4
C6A C5A C4A 124.39(14)
C6A C5A N2A 118.56(13)
C4A C5A N2A 117.05(13)
C5A C6A C1A 117.50(14)
C5A C6A H6A 121.3
C1A C6A H6A 121.3
O4A C7A C1A 108.22(12)
O4A C7A H7A1 110.1
C1A C7A H7A1 110.1
O4A C7A H7A2 110.1
C1A C7A H7A2 110.1
H7A1 C7A H7A2 108.4
O5A C8A O4A 123.03(14)
O5A C8A C9A 126.41(15)
O4A C8A C9A 110.56(13)
C8A C9A H9A1 109.5
C8A C9A H9A2 109.5
H9A1 C9A H9A2 109.5
C8A C9A H9A3 109.5
H9A1 C9A H9A3 109.5
H9A2 C9A H9A3 109.5
O1A C10A N1A 122.96(14)
O1A C10A C11A 122.92(14)
N1A C10A C11A 114.11(13)
C10A C11A H11A 109.5
C10A C11A H11B 109.5
H11A C11A H11B 109.5
C10A C11A H11C 109.5
H11A C11A H11C 109.5
H11B C11A H11C 109.5
C8B O4B C7B 116.39(12)
C10B N1B C3B 128.13(12)
C10B N1B H1B 115.9
C3B N1B H1B 115.9
O2B N2B O3B 122.71(12)
O2B N2B C5B 118.81(12)
O3B N2B C5B 118.48(12)
C2B C1B C6B 120.10(13)
C2B C1B C7B 121.85(13)
C6B C1B C7B 118.05(13)
C1B C2B C3B 121.22(13)
C1B C2B H2B 119.4
C3B C2B H2B 119.4
C4B C3B C2B 119.77(13)
C4B C3B N1B 123.15(13)
C2B C3B N1B 117.08(12)
C3B C4B C5B 117.05(13)
C3B C4B H4B 121.5
C5B C4B H4B 121.5
C6B C5B C4B 124.55(13)
C6B C5B N2B 118.63(13)
C4B C5B N2B 116.82(13)
C5B C6B C1B 117.30(13)
C5B C6B H6B 121.3
C1B C6B H6B 121.3
O4B C7B C1B 108.23(12)
O4B C7B H7B1 110.1
C1B C7B H7B1 110.1
O4B C7B H7B2 110.1
C1B C7B H7B2 110.1
H7B1 C7B H7B2 108.4
O5B C8B O4B 122.98(14)
O5B C8B C9B 126.58(14)
O4B C8B C9B 110.44(13)
C8B C9B H9B1 109.5
C8B C9B H9B2 109.5
H9B1 C9B H9B2 109.5
C8B C9B H9B3 109.5
H9B1 C9B H9B3 109.5
H9B2 C9B H9B3 109.5
O1B C10B N1B 123.01(14)
O1B C10B C11B 122.52(14)
N1B C10B C11B 114.47(13)
C10B C11B H11D 109.5
C10B C11B H11E 109.5
H11D C11B H11E 109.5
C10B C11B H11F 109.5
H11D C11B H11F 109.5
H11E C11B H11F 109.5
C8C O4C C7C 116.93(12)
C10C N1C C3C 128.15(13)
C10C N1C H1C 115.9
C3C N1C H1C 115.9
O2C N2C O3C 122.98(13)
O2C N2C C5C 118.77(12)
O3C N2C C5C 118.24(12)
C2C C1C C6C 119.95(14)
C2C C1C C7C 121.43(13)
C6C C1C C7C 118.60(13)
C1C C2C C3C 121.37(13)
C1C C2C H2C 119.3
C3C C2C H2C 119.3
C4C C3C C2C 119.56(14)
C4C C3C N1C 122.72(13)
C2C C3C N1C 117.72(13)
C5C C4C C3C 117.36(14)
C5C C4C H4C 121.3
C3C C4C H4C 121.3
C6C C5C C4C 124.50(14)
C6C C5C N2C 118.54(13)
C4C C5C N2C 116.96(13)
C5C C6C C1C 117.26(14)
C5C C6C H6C 121.4
C1C C6C H6C 121.4
O4C C7C C1C 108.01(12)
O4C C7C H7C1 110.1
C1C C7C H7C1 110.1
O4C C7C H7C2 110.1
C1C C7C H7C2 110.1
H7C1 C7C H7C2 108.4
O5C C8C O4C 123.12(15)
O5C C8C C9C 125.33(15)
O4C C8C C9C 111.52(13)
C8C C9C H9C1 109.5
C8C C9C H9C2 109.5
H9C1 C9C H9C2 109.5
C8C C9C H9C3 109.5
H9C1 C9C H9C3 109.5
H9C2 C9C H9C3 109.5
O1C C10C N1C 122.94(14)
O1C C10C C11C 122.96(14)
N1C C10C C11C 114.10(13)
C10C C11C H11G 109.5
C10C C11C H11H 109.5
H11G C11C H11H 109.5
C10C C11C H11I 109.5
H11G C11C H11I 109.5
H11H C11C H11I 109.5

loop_
_geom_bond_atom_site_label_1
_geom_bond_atom_site_label_2
_geom_bond_distance
O1A C10A 1.2243(19)
O2A N2A 1.2339(17)
O3A N2A 1.2405(17)
O4A C8A 1.3546(18)
O4A C7A 1.4417(18)
O5A C8A 1.2091(19)
N1A C10A 1.377(2)
N1A C3A 1.4145(19)
N1A H1A 0.8600
N2A C5A 1.4761(19)
C1A C2A 1.395(2)
C1A C6A 1.399(2)
C1A C7A 1.511(2)
C2A C3A 1.403(2)
C2A H2A 0.9300
C3A C4A 1.398(2)
C4A C5A 1.395(2)
C4A H4A 0.9300
C5A C6A 1.388(2)
C6A H6A 0.9300
C7A H7A1 0.9700
C7A H7A2 0.9700
C8A C9A 1.492(2)
C9A H9A1 0.9600
C9A H9A2 0.9600
C9A H9A3 0.9600
C10A C11A 1.510(2)
C11A H11A 0.9600
C11A H11B 0.9600
C11A H11C 0.9600
O1B C10B 1.2268(18)
O2B N2B 1.2339(16)
O3B N2B 1.2388(16)
O4B C8B 1.3515(18)
O4B C7B 1.4409(17)
O5B C8B 1.2085(19)
N1B C10B 1.3773(19)
N1B C3B 1.4101(19)
N1B H1B 0.8600
N2B C5B 1.4743(18)
C1B C2B 1.390(2)
C1B C6B 1.397(2)
C1B C7B 1.515(2)
C2B C3B 1.408(2)
C2B H2B 0.9300
C3B C4B 1.394(2)
C4B C5B 1.399(2)
C4B H4B 0.9300
C5B C6B 1.385(2)
C6B H6B 0.9300
C7B H7B1 0.9700
C7B H7B2 0.9700
C8B C9B 1.493(2)
C9B H9B1 0.9600
C9B H9B2 0.9600
C9B H9B3 0.9600
C10B C11B 1.508(2)
C11B H11D 0.9600
C11B H11E 0.9600
C11B H11F 0.9600
O1C C10C 1.2267(18)
O2C N2C 1.2344(17)
O3C N2C 1.2372(17)
O4C C8C 1.3493(18)
O4C C7C 1.4451(17)
O5C C8C 1.205(2)
N1C C10C 1.379(2)
N1C C3C 1.4088(19)
N1C H1C 0.8600
N2C C5C 1.4781(19)
C1C C2C 1.396(2)
C1C C6C 1.400(2)
C1C C7C 1.516(2)
C2C C3C 1.404(2)
C2C H2C 0.9300
C3C C4C 1.400(2)
C4C C5C 1.394(2)
C4C H4C 0.9300
C5C C6C 1.389(2)
C6C H6C 0.9300
C7C H7C1 0.9700
C7C H7C2 0.9700
C8C C9C 1.495(2)
C9C H9C1 0.9600
C9C H9C2 0.9600
C9C H9C3 0.9600
C10C C11C 1.509(2)
C11C H11G 0.9600
C11C H11H 0.9600
C11C H11I 0.9600

loop_
_geom_hbond_atom_site_label_D
_geom_hbond_atom_site_label_H
_geom_hbond_atom_site_label_A
_geom_hbond_site_symmetry_A
_geom_hbond_distance_DH
_geom_hbond_distance_HA
_geom_hbond_distance_DA
_geom_hbond_angle_DHA
N1A H1A O3A 4_666 0.86 2.35 3.1897(17) 165.8
N1B H1B O3B 4_565 0.86 2.32 3.1506(16) 163.6
N1C H1C O3C 4_666 0.86 2.31 3.1458(17) 163.7
C2A H2A O2A 4_666 0.93 2.54 3.4345(18) 160.7
C2B H2B O2B 4_565 0.93 2.49 3.4046(18) 169.1
C2C H2C O2C 4_666 0.93 2.56 3.4546(18) 160.9

loop_
_cod_related_entry_id
_cod_related_entry_database
_cod_related_entry_code
1 ChemSpider 24738517
